data_7125288
loop_
_publ_author_name
'El Mamouni, El Hachemia'
'Cattoen, Martin'
'Cordier, Marie'
'Cossy, Janine'
'Arseniyadis, Stellios'
'Ilitki, Hocine'
'El Ka\"im, Laurent'

_publ_section_title
;
 Selective Tsuji-Trost type C-allylation of hydrazones: a straightforward
 entry into 4,5-dihydropyrazoles.
;
_journal_issue 100
_journal_name_full 'Chemical communications (Cambridge, England)'
_journal_page_first 14490
_journal_page_last 14493
_journal_paper_doi 10.1039/c6cc08171a
_journal_volume 52
_journal_year 2016
_chemical_formula_moiety 'C23 H27 N3 O2'
_chemical_formula_sum 'C23 H27 N3 O2'
_chemical_formula_weight 377.47
_space_group_crystal_system triclinic
_space_group_IT_number 2
_space_group_name_Hall '-P 1'
_space_group_name_H-M_alt 'P -1'
_atom_sites_solution_hydrogens mixed
_audit_creation_method SHELXL-2014/7
_audit_update_record
;
2016-07-21 deposited with the CCDC.
2016-11-18 downloaded from the CCDC.
;
_cell_angle_alpha 99.951(3)
_cell_angle_beta 94.490(3)
_cell_angle_gamma 103.679(2)
_cell_formula_units_Z 2
_cell_length_a 8.2014(4)
_cell_length_b 10.9469(6)
_cell_length_c 12.2410(4)
_cell_measurement_reflns_used 4263
_cell_measurement_temperature 150.0(1)
_cell_measurement_theta_max 27.485
_cell_measurement_theta_min 0.998
_cell_volume 1043.58(9)
_computing_cell_refinement 'DENZO (Otwinowski & Minor, 1997) & COLLECT'
_computing_data_collection 'COLLECT (Hooft, R.W.W., 1998)'
_computing_data_reduction 'DENZO & COLLECT'
_computing_molecular_graphics 'PLATON (Spek, 2009)'
_computing_structure_refinement 'SHELXL-2014/7 (Sheldrick, 2014)'
_computing_structure_solution SHELXT(Sheldrick,2014)
_diffrn_ambient_temperature 150.0(1)
_diffrn_measured_fraction_theta_full 0.993
_diffrn_measured_fraction_theta_max 0.993
_diffrn_measurement_device_type 'Kappa APEX II'
_diffrn_measurement_method 'phi and omega scans'
_diffrn_radiation_type MoK\a
_diffrn_radiation_wavelength 0.71069
_diffrn_reflns_av_R_equivalents 0.0625
_diffrn_reflns_av_unetI/netI 0.0568
_diffrn_reflns_Laue_measured_fraction_full 0.993
_diffrn_reflns_Laue_measured_fraction_max 0.993
_diffrn_reflns_limit_h_max 9
_diffrn_reflns_limit_h_min -9
_diffrn_reflns_limit_k_max 13
_diffrn_reflns_limit_k_min -13
_diffrn_reflns_limit_l_max 14
_diffrn_reflns_limit_l_min -14
_diffrn_reflns_number 12232
_diffrn_reflns_point_group_measured_fraction_full 0.993
_diffrn_reflns_point_group_measured_fraction_max 0.993
_diffrn_reflns_theta_full 25.024
_diffrn_reflns_theta_max 25.024
_diffrn_reflns_theta_min 2.324
_exptl_absorpt_coefficient_mu 0.078
_exptl_absorpt_correction_T_max 1.07466
_exptl_absorpt_correction_T_min 0.937067
_exptl_absorpt_correction_type multi-scan
_exptl_absorpt_process_details DENZO/SCALEPACK
_exptl_crystal_colour orange
_exptl_crystal_density_diffrn 1.201
_exptl_crystal_description block
_exptl_crystal_F_000 404
_exptl_crystal_size_max 0.160
_exptl_crystal_size_mid 0.120
_exptl_crystal_size_min 0.020
_refine_diff_density_max 0.284
_refine_diff_density_min -0.207
_refine_diff_density_rms 0.045
_refine_ls_extinction_method none
_refine_ls_goodness_of_fit_ref 1.097
_refine_ls_hydrogen_treatment mixed
_refine_ls_matrix_type full
_refine_ls_number_parameters 272
_refine_ls_number_reflns 3654
_refine_ls_number_restraints 0
_refine_ls_restrained_S_all 1.097
_refine_ls_R_factor_all 0.0948
_refine_ls_R_factor_gt 0.0597
_refine_ls_shift/su_max 0.000
_refine_ls_shift/su_mean 0.000
_refine_ls_structure_factor_coef Fsqd
_refine_ls_weighting_details 'w=1/[\s^2^(Fo^2^)+(0.0456P)^2^+0.8059P] where P=(Fo^2^+2Fc^2^)/3'
_refine_ls_weighting_scheme calc
_refine_ls_wR_factor_gt 0.1259
_refine_ls_wR_factor_ref 0.1458
_reflns_Friedel_coverage 0.000
_reflns_number_gt 2595
_reflns_number_total 3654
_reflns_threshold_expression 'I > 2\s(I)'
_cod_data_source_file c6cc08171a2.cif
_cod_data_source_block le97
_cod_original_cell_volume 1043.58(8)
_cod_database_code 7125288
_shelx_shelxl_version_number 2014/7
_shelx_space_group_comment
;
The symmetry employed for this shelxl refinement is uniquely defined
by the following loop, which should always be used as a source of
symmetry information in preference to the above space-group names.
They are only intended as comments.
;
_shelx_estimated_absorpt_t_min 0.988
_shelx_estimated_absorpt_t_max 0.998

loop_
_space_group_symop_operation_xyz
'x, y, z'
'-x, -y, -z'

loop_
_atom_site_label
_atom_site_type_symbol
_atom_site_fract_x
_atom_site_fract_y
_atom_site_fract_z
_atom_site_U_iso_or_equiv
_atom_site_adp_type
_atom_site_occupancy
_atom_site_site_symmetry_order
_atom_site_calc_flag
_atom_site_refinement_flags_posn
_atom_site_refinement_flags_adp
O1 O 0.4465(2) 0.79577(18) 0.20478(17) 0.0414(5) Uani 1 1 d . .
O2 O -0.1789(2) 0.51555(18) 0.08385(15) 0.0380(5) Uani 1 1 d . .
N1 N 0.6749(3) 0.7392(2) 0.13995(18) 0.0296(5) Uani 1 1 d . .
H1 H 0.724(4) 0.679(3) 0.125(2) 0.036 Uiso 1 1 d . U
N2 N 0.2552(3) 0.4153(2) 0.26044(17) 0.0273(5) Uani 1 1 d . .
N3 N 0.1002(3) 0.3635(2) 0.20221(16) 0.0262(5) Uani 1 1 d . .
C1 C 0.5223(3) 0.7137(3) 0.1756(2) 0.0289(6) Uani 1 1 d . .
C2 C 0.7734(3) 0.8671(2) 0.1296(2) 0.0285(6) Uani 1 1 d . .
C3 C 0.6731(4) 0.9221(3) 0.0486(2) 0.0388(7) Uani 1 1 d . .
H3A H 0.6398 0.8612 -0.0229 0.058 Uiso 1 1 calc R U
H3B H 0.7435 1.0034 0.0367 0.058 Uiso 1 1 calc R U
H3C H 0.5717 0.9371 0.0801 0.058 Uiso 1 1 calc R U
C4 C 0.9353(3) 0.8484(3) 0.0836(2) 0.0383(7) Uani 1 1 d . .
H4A H 0.9968 0.8100 0.1346 0.057 Uiso 1 1 calc R U
H4B H 1.0066 0.9316 0.0767 0.057 Uiso 1 1 calc R U
H4C H 0.9067 0.7914 0.0099 0.057 Uiso 1 1 calc R U
C5 C 0.8176(4) 0.9566(3) 0.2434(2) 0.0410(7) Uani 1 1 d . .
H5A H 0.7134 0.9637 0.2751 0.062 Uiso 1 1 calc R U
H5B H 0.8814 1.0416 0.2350 0.062 Uiso 1 1 calc R U
H5C H 0.8864 0.9222 0.2933 0.062 Uiso 1 1 calc R U
C6 C 0.4428(4) 0.5726(3) 0.1735(2) 0.0293(6) Uani 1 1 d . .
H6A H 0.531(4) 0.528(3) 0.189(2) 0.035 Uiso 1 1 d . U
H6B H 0.382(3) 0.533(3) 0.097(2) 0.035 Uiso 1 1 d . U
C7 C 0.3173(3) 0.5539(2) 0.2588(2) 0.0252(6) Uani 1 1 d . .
H7 H 0.371(3) 0.602(3) 0.336(2) 0.030 Uiso 1 1 d . U
C8 C 0.0380(3) 0.4555(2) 0.1776(2) 0.0255(6) Uani 1 1 d . .
C9 C -0.1297(3) 0.4276(3) 0.1142(2) 0.0283(6) Uani 1 1 d . .
C10 C -0.2390(4) 0.2931(3) 0.0888(2) 0.0395(7) Uani 1 1 d . .
H10A H -0.3323 0.2870 0.1347 0.059 Uiso 1 1 calc R U
H10B H -0.1715 0.2343 0.1056 0.059 Uiso 1 1 calc R U
H10C H -0.2850 0.2700 0.0096 0.059 Uiso 1 1 calc R U
C11 C 0.1486(3) 0.5873(2) 0.2268(2) 0.0249(6) Uani 1 1 d . .
H11 H 0.160(3) 0.641(3) 0.174(2) 0.030 Uiso 1 1 d . U
C12 C 0.0819(3) 0.6552(2) 0.3266(2) 0.0260(6) Uani 1 1 d . .
C13 C 0.1495(4) 0.7858(3) 0.3658(2) 0.0337(6) Uani 1 1 d . .
H13 H 0.2344 0.8319 0.3291 0.040 Uiso 1 1 calc R U
C14 C 0.0948(4) 0.8497(3) 0.4577(2) 0.0379(7) Uani 1 1 d . .
H14 H 0.1425 0.9390 0.4837 0.046 Uiso 1 1 calc R U
C15 C -0.0289(4) 0.7844(3) 0.5120(2) 0.0406(7) Uani 1 1 d . .
H15 H -0.0680 0.8285 0.5743 0.049 Uiso 1 1 calc R U
C16 C -0.0947(4) 0.6549(3) 0.4747(2) 0.0472(8) Uani 1 1 d . .
H16 H -0.1782 0.6090 0.5124 0.057 Uiso 1 1 calc R U
C17 C -0.0403(4) 0.5903(3) 0.3823(2) 0.0374(7) Uani 1 1 d . .
H17 H -0.0875 0.5007 0.3572 0.045 Uiso 1 1 calc R U
C18 C 0.3536(3) 0.3348(2) 0.2924(2) 0.0255(6) Uani 1 1 d . .
C19 C 0.5043(3) 0.3874(3) 0.3633(2) 0.0319(6) Uani 1 1 d . .
H19 H 0.5435 0.4777 0.3873 0.038 Uiso 1 1 calc R U
C20 C 0.5966(4) 0.3084(3) 0.3989(2) 0.0372(7) Uani 1 1 d . .
H20 H 0.6988 0.3447 0.4480 0.045 Uiso 1 1 calc R U
C21 C 0.5419(4) 0.1768(3) 0.3637(2) 0.0424(8) Uani 1 1 d . .
H21 H 0.6053 0.1226 0.3890 0.051 Uiso 1 1 calc R U
C22 C 0.3947(4) 0.1250(3) 0.2916(2) 0.0418(7) Uani 1 1 d . .
H22 H 0.3584 0.0348 0.2658 0.050 Uiso 1 1 calc R U
C23 C 0.2989(3) 0.2022(3) 0.2561(2) 0.0322(6) Uani 1 1 d . .
H23 H 0.1965 0.1652 0.2073 0.039 Uiso 1 1 calc R U

loop_
_atom_site_aniso_label
_atom_site_aniso_U_11
_atom_site_aniso_U_22
_atom_site_aniso_U_33
_atom_site_aniso_U_23
_atom_site_aniso_U_13
_atom_site_aniso_U_12
O1 0.0387(12) 0.0272(11) 0.0646(14) 0.0124(9) 0.0229(10) 0.0129(9)
O2 0.0373(12) 0.0333(12) 0.0443(11) 0.0037(9) -0.0039(9) 0.0167(9)
N1 0.0299(13) 0.0233(13) 0.0390(13) 0.0066(10) 0.0120(10) 0.0107(10)
N2 0.0235(12) 0.0256(13) 0.0334(12) 0.0082(9) 0.0023(9) 0.0062(10)
N3 0.0236(12) 0.0264(13) 0.0296(12) 0.0066(9) 0.0060(9) 0.0065(10)
C1 0.0295(15) 0.0255(15) 0.0338(14) 0.0073(11) 0.0072(11) 0.0091(12)
C2 0.0265(14) 0.0224(14) 0.0355(15) 0.0058(11) 0.0058(11) 0.0033(12)
C3 0.0371(17) 0.0340(17) 0.0477(17) 0.0170(13) 0.0073(13) 0.0067(14)
C4 0.0330(16) 0.0346(17) 0.0501(18) 0.0143(13) 0.0135(13) 0.0074(13)
C5 0.0384(17) 0.0331(17) 0.0444(17) -0.0015(13) 0.0045(13) 0.0021(14)
C6 0.0284(15) 0.0244(15) 0.0378(16) 0.0079(12) 0.0110(12) 0.0087(12)
C7 0.0257(14) 0.0192(14) 0.0301(14) 0.0051(11) 0.0048(11) 0.0043(11)
C8 0.0276(14) 0.0252(14) 0.0239(13) 0.0045(10) 0.0043(10) 0.0067(12)
C9 0.0303(15) 0.0282(15) 0.0265(14) 0.0008(11) 0.0047(11) 0.0106(12)
C10 0.0318(16) 0.0345(18) 0.0491(18) 0.0051(13) 0.0003(13) 0.0059(13)
C11 0.0272(14) 0.0212(14) 0.0276(13) 0.0068(11) 0.0026(11) 0.0073(11)
C12 0.0251(14) 0.0295(15) 0.0257(13) 0.0066(11) 0.0026(10) 0.0111(12)
C13 0.0381(16) 0.0280(16) 0.0375(15) 0.0081(12) 0.0072(12) 0.0115(13)
C14 0.0433(18) 0.0316(17) 0.0375(16) -0.0030(12) 0.0002(13) 0.0154(14)
C15 0.0378(17) 0.050(2) 0.0328(15) -0.0034(13) 0.0070(13) 0.0161(15)
C16 0.0437(19) 0.055(2) 0.0373(17) 0.0030(15) 0.0156(14) 0.0034(16)
C17 0.0388(17) 0.0348(17) 0.0339(15) 0.0015(12) 0.0089(13) 0.0026(14)
C18 0.0262(14) 0.0279(15) 0.0266(13) 0.0099(11) 0.0086(11) 0.0101(12)
C19 0.0312(16) 0.0285(16) 0.0360(15) 0.0068(11) 0.0041(12) 0.0075(12)
C20 0.0340(16) 0.0436(19) 0.0379(16) 0.0092(13) 0.0031(12) 0.0170(14)
C21 0.0472(19) 0.046(2) 0.0448(17) 0.0155(14) 0.0045(14) 0.0285(16)
C22 0.054(2) 0.0276(16) 0.0495(18) 0.0112(13) 0.0102(15) 0.0187(15)
C23 0.0325(15) 0.0271(16) 0.0369(15) 0.0067(12) 0.0050(12) 0.0071(12)

loop_
_atom_type_symbol
_atom_type_description
_atom_type_scat_dispersion_real
_atom_type_scat_dispersion_imag
_atom_type_scat_source
C C 0.0033 0.0016 'International Tables Vol C Tables 4.2.6.8 and 6.1.1.4'
H H 0.0000 0.0000 'International Tables Vol C Tables 4.2.6.8 and 6.1.1.4'
N N 0.0061 0.0033 'International Tables Vol C Tables 4.2.6.8 and 6.1.1.4'
O O 0.0106 0.0060 'International Tables Vol C Tables 4.2.6.8 and 6.1.1.4'

loop_
_geom_angle_atom_site_label_1
_geom_angle_atom_site_label_2
_geom_angle_atom_site_label_3
_geom_angle
C1 N1 C2 125.3(2)
C1 N1 H1 119(2)
C2 N1 H1 115(2)
N3 N2 C18 119.9(2)
N3 N2 C7 112.18(19)
C18 N2 C7 126.2(2)
C8 N3 N2 108.7(2)
O1 C1 N1 123.7(2)
O1 C1 C6 121.0(2)
N1 C1 C6 115.2(2)
N1 C2 C5 110.4(2)
N1 C2 C4 106.4(2)
C5 C2 C4 109.6(2)
N1 C2 C3 110.0(2)
C5 C2 C3 110.4(2)
C4 C2 C3 110.0(2)
C2 C3 H3A 109.5
C2 C3 H3B 109.5
H3A C3 H3B 109.5
C2 C3 H3C 109.5
H3A C3 H3C 109.5
H3B C3 H3C 109.5
C2 C4 H4A 109.5
C2 C4 H4B 109.5
H4A C4 H4B 109.5
C2 C4 H4C 109.5
H4A C4 H4C 109.5
H4B C4 H4C 109.5
C2 C5 H5A 109.5
C2 C5 H5B 109.5
H5A C5 H5B 109.5
C2 C5 H5C 109.5
H5A C5 H5C 109.5
H5B C5 H5C 109.5
C1 C6 C7 112.3(2)
C1 C6 H6A 110.4(16)
C7 C6 H6A 108.8(15)
C1 C6 H6B 108.3(16)
C7 C6 H6B 109.0(16)
H6A C6 H6B 108(2)
N2 C7 C6 110.1(2)
N2 C7 C11 100.70(19)
C6 C7 C11 114.0(2)
N2 C7 H7 109.5(15)
C6 C7 H7 111.0(15)
C11 C7 H7 111.0(15)
N3 C8 C9 120.8(2)
N3 C8 C11 113.6(2)
C9 C8 C11 125.5(2)
O2 C9 C8 119.2(2)
O2 C9 C10 121.3(2)
C8 C9 C10 119.5(2)
C9 C10 H10A 109.5
C9 C10 H10B 109.5
H10A C10 H10B 109.5
C9 C10 H10C 109.5
H10A C10 H10C 109.5
H10B C10 H10C 109.5
C8 C11 C12 113.0(2)
C8 C11 C7 100.3(2)
C12 C11 C7 113.2(2)
C8 C11 H11 111.6(16)
C12 C11 H11 107.1(16)
C7 C11 H11 111.7(16)
C17 C12 C13 118.4(2)
C17 C12 C11 122.2(2)
C13 C12 C11 119.4(2)
C14 C13 C12 120.8(3)
C14 C13 H13 119.6
C12 C13 H13 119.6
C15 C14 C13 120.4(3)
C15 C14 H14 119.8
C13 C14 H14 119.8
C16 C15 C14 119.1(3)
C16 C15 H15 120.4
C14 C15 H15 120.4
C15 C16 C17 120.7(3)
C15 C16 H16 119.7
C17 C16 H16 119.7
C12 C17 C16 120.5(3)
C12 C17 H17 119.7
C16 C17 H17 119.7
C19 C18 C23 119.5(2)
C19 C18 N2 119.9(2)
C23 C18 N2 120.6(2)
C20 C19 C18 120.0(3)
C20 C19 H19 120.0
C18 C19 H19 120.0
C19 C20 C21 120.6(3)
C19 C20 H20 119.7
C21 C20 H20 119.7
C22 C21 C20 119.4(3)
C22 C21 H21 120.3
C20 C21 H21 120.3
C21 C22 C23 121.0(3)
C21 C22 H22 119.5
C23 C22 H22 119.5
C22 C23 C18 119.5(3)
C22 C23 H23 120.2
C18 C23 H23 120.2

loop_
_geom_bond_atom_site_label_1
_geom_bond_atom_site_label_2
_geom_bond_distance
O1 C1 1.228(3)
O2 C9 1.229(3)
N1 C1 1.340(3)
N1 C2 1.474(3)
N1 H1 0.85(3)
N2 N3 1.350(3)
N2 C18 1.409(3)
N2 C7 1.486(3)
N3 C8 1.300(3)
C1 C6 1.523(4)
C2 C5 1.521(4)
C2 C4 1.526(4)
C2 C3 1.528(4)
C3 H3A 0.9800
C3 H3B 0.9800
C3 H3C 0.9800
C4 H4A 0.9800
C4 H4B 0.9800
C4 H4C 0.9800
C5 H5A 0.9800
C5 H5B 0.9800
C5 H5C 0.9800
C6 C7 1.527(3)
C6 H6A 0.99(3)
C6 H6B 1.00(3)
C7 C11 1.550(3)
C7 H7 1.01(3)
C8 C9 1.462(4)
C8 C11 1.504(4)
C9 C10 1.498(4)
C10 H10A 0.9800
C10 H10B 0.9800
C10 H10C 0.9800
C11 C12 1.526(3)
C11 H11 0.94(3)
C12 C17 1.383(4)
C12 C13 1.388(4)
C13 C14 1.382(4)
C13 H13 0.9500
C14 C15 1.381(4)
C14 H14 0.9500
C15 C16 1.373(4)
C15 H15 0.9500
C16 C17 1.389(4)
C16 H16 0.9500
C17 H17 0.9500
C18 C19 1.391(4)
C18 C23 1.394(4)
C19 C20 1.378(4)
C19 H19 0.9500
C20 C21 1.382(4)
C20 H20 0.9500
C21 C22 1.377(4)
C21 H21 0.9500
C22 C23 1.381(4)
C22 H22 0.9500
C23 H23 0.9500

loop_
_geom_torsion_atom_site_label_1
_geom_torsion_atom_site_label_2
_geom_torsion_atom_site_label_3
_geom_torsion_atom_site_label_4
_geom_torsion
C18 N2 N3 C8 -176.8(2)
C7 N2 N3 C8 -10.9(3)
C2 N1 C1 O1 -0.4(4)
C2 N1 C1 C6 177.2(2)
C1 N1 C2 C5 62.4(3)
C1 N1 C2 C4 -178.7(2)
C1 N1 C2 C3 -59.6(3)
O1 C1 C6 C7 -28.0(4)
N1 C1 C6 C7 154.3(2)
N3 N2 C7 C6 -100.8(2)
C18 N2 C7 C6 64.0(3)
N3 N2 C7 C11 19.8(2)
C18 N2 C7 C11 -175.4(2)
C1 C6 C7 N2 -174.9(2)
C1 C6 C7 C11 72.8(3)
N2 N3 C8 C9 180.0(2)
N2 N3 C8 C11 -3.9(3)
N3 C8 C9 O2 -173.7(2)
C11 C8 C9 O2 10.7(4)
N3 C8 C9 C10 7.1(4)
C11 C8 C9 C10 -168.5(2)
N3 C8 C11 C12 -105.0(2)
C9 C8 C11 C12 70.9(3)
N3 C8 C11 C7 15.8(3)
C9 C8 C11 C7 -168.4(2)
N2 C7 C11 C8 -19.4(2)
C6 C7 C11 C8 98.4(2)
N2 C7 C11 C12 101.2(2)
C6 C7 C11 C12 -140.9(2)
C8 C11 C12 C17 15.7(3)
C7 C11 C12 C17 -97.4(3)
C8 C11 C12 C13 -166.6(2)
C7 C11 C12 C13 80.2(3)
C17 C12 C13 C14 -0.7(4)
C11 C12 C13 C14 -178.4(2)
C12 C13 C14 C15 -0.2(4)
C13 C14 C15 C16 1.1(4)
C14 C15 C16 C17 -1.2(5)
C13 C12 C17 C16 0.6(4)
C11 C12 C17 C16 178.3(3)
C15 C16 C17 C12 0.3(5)
N3 N2 C18 C19 -172.5(2)
C7 N2 C18 C19 23.8(3)
N3 N2 C18 C23 5.7(3)
C7 N2 C18 C23 -158.0(2)
C23 C18 C19 C20 -1.2(4)
N2 C18 C19 C20 176.9(2)
C18 C19 C20 C21 0.7(4)
C19 C20 C21 C22 0.7(4)
C20 C21 C22 C23 -1.6(4)
C21 C22 C23 C18 1.1(4)
C19 C18 C23 C22 0.3(4)
N2 C18 C23 C22 -177.8(2)
